data_2220728
loop_
_publ_author_name
'Lee, See Mun'
'Ali, Hapipah Mohd.'
'Lo, Kong Mun'
'Ng, Seik Weng'

_publ_section_title
;2-{1-[2-((2-Ammonioethyl){2-[1-(5-chloro-2-hydroxyphenyl)ethylideneamino]ethyl}amino)ethyliminio]ethyl}-4-chlorophenolate
 trifluoroacetate
;
_journal_coeditor_code BT2856
_journal_issue 2
_journal_name_full 'Acta Crystallographica Section E'
_journal_page_first o410
_journal_paper_doi 10.1107/S1600536809002943
_journal_volume 65
_journal_year 2009
_chemical_formula_iupac 'C22 H29 Cl2 N4 O2 + , C2 F3 O2 -'
_chemical_formula_moiety 'C22 H29 Cl2 N4 O2 + , C2 F3 O2 -'
_chemical_formula_sum 'C24 H29 Cl2 F3 N4 O4'
_chemical_formula_weight 565.41
_chemical_name_systematic
;2-{1-[2-((2-Ammonioethyl){2-[1-(5-chloro-2-
hydroxyphenyl)ethylideneamino]ethyl}amino)ethyliminio]ethyl}-4-chlorophenolate
trifluoroacetate
;
_space_group_IT_number 2
_symmetry_cell_setting triclinic
_symmetry_space_group_name_Hall '-P 1'
_symmetry_space_group_name_H-M 'P -1'
_atom_sites_solution_hydrogens geom
_atom_sites_solution_primary direct
_atom_sites_solution_secondary difmap
_audit_creation_method SHELXL97
_cell_angle_alpha 88.3860(10)
_cell_angle_beta 70.7430(10)
_cell_angle_gamma 81.234(2)
_cell_formula_units_Z 2
_cell_length_a 10.1041(2)
_cell_length_b 10.6788(2)
_cell_length_c 12.5241(3)
_cell_measurement_reflns_used 2402
_cell_measurement_temperature 100(2)
_cell_measurement_theta_max 27.8
_cell_measurement_theta_min 2.2
_cell_volume 1260.48(5)
_computing_cell_refinement 'APEX2 (Bruker, 2007)'
_computing_data_collection 'APEX2 (Bruker, 2007)'
_computing_data_reduction 'SAINT (Bruker, 2007)'
_computing_molecular_graphics 'X-SEED (Barbour, 2001)'
_computing_publication_material 'publCIF (Westrip, 2009)'
_computing_structure_refinement 'SHELXL97 (Sheldrick, 2008)'
_computing_structure_solution 'SHELXS97 (Sheldrick, 2008)'
_diffrn_ambient_temperature 100(2)
_diffrn_measured_fraction_theta_full 0.997
_diffrn_measured_fraction_theta_max 0.997
_diffrn_measurement_device_type 'Bruker SMART APEX'
_diffrn_measurement_method \w
_diffrn_radiation_monochromator graphite
_diffrn_radiation_source 'fine-focus sealed tube'
_diffrn_radiation_type MoK\a
_diffrn_radiation_wavelength 0.71073
_diffrn_reflns_av_R_equivalents 0.0315
_diffrn_reflns_av_sigmaI/netI 0.0516
_diffrn_reflns_limit_h_max 13
_diffrn_reflns_limit_h_min -13
_diffrn_reflns_limit_k_max 13
_diffrn_reflns_limit_k_min -13
_diffrn_reflns_limit_l_max 16
_diffrn_reflns_limit_l_min -16
_diffrn_reflns_number 12201
_diffrn_reflns_theta_full 27.50
_diffrn_reflns_theta_max 27.50
_diffrn_reflns_theta_min 1.72
_diffrn_standards_decay_% 0
_diffrn_standards_interval_count 0
_diffrn_standards_interval_time 0
_diffrn_standards_number 0
_exptl_absorpt_coefficient_mu 0.319
_exptl_absorpt_correction_T_max 0.9936
_exptl_absorpt_correction_T_min 0.9811
_exptl_absorpt_correction_type multi-scan
_exptl_absorpt_process_details '(SADABS; Sheldrick, 1996)'
_exptl_crystal_colour yellow
_exptl_crystal_density_diffrn 1.490
_exptl_crystal_density_method 'not measured'
_exptl_crystal_description prism
_exptl_crystal_F_000 588
_exptl_crystal_size_max 0.06
_exptl_crystal_size_mid 0.04
_exptl_crystal_size_min 0.02
_refine_diff_density_max 0.718
_refine_diff_density_min -0.459
_refine_ls_extinction_method none
_refine_ls_goodness_of_fit_ref 1.025
_refine_ls_hydrogen_treatment mixed
_refine_ls_matrix_type full
_refine_ls_number_parameters 356
_refine_ls_number_reflns 5762
_refine_ls_number_restraints 5
_refine_ls_restrained_S_all 1.025
_refine_ls_R_factor_all 0.0735
_refine_ls_R_factor_gt 0.0475
_refine_ls_shift/su_max 0.001
_refine_ls_shift/su_mean 0.001
_refine_ls_structure_factor_coef Fsqd
_refine_ls_weighting_details 'calc w = 1/[\s^2^(Fo^2^)+(0.0533P)^2^+0.6261P] where P=(Fo^2^+2Fc^2^)/3'
_refine_ls_weighting_scheme calc
_refine_ls_wR_factor_gt 0.1085
_refine_ls_wR_factor_ref 0.1262
_reflns_number_gt 4104
_reflns_number_total 5762
_reflns_threshold_expression I>2\s(I)
_cod_data_source_file bt2856.cif
_cod_data_source_block I
_cod_database_code 2220728
_cod_database_fobs_code 2220728

loop_
_symmetry_equiv_pos_as_xyz
'x, y, z'
'-x, -y, -z'

loop_
_atom_site_type_symbol
_atom_site_label
_atom_site_fract_x
_atom_site_fract_y
_atom_site_fract_z
_atom_site_U_iso_or_equiv
_atom_site_adp_type
_atom_site_calc_flag
_atom_site_refinement_flags
_atom_site_occupancy
_atom_site_disorder_assembly
_atom_site_disorder_group
Cl Cl1 0.10326(7) 0.47757(6) 1.36535(5) 0.03022(16) Uani d . 1 . .
Cl Cl2 0.46582(7) 0.29988(6) 1.26264(5) 0.03337(17) Uani d . 1 . .
O O1 0.24624(17) 0.42151(15) 0.87521(13) 0.0261(4) Uani d . 1 . .
O O2 0.22931(18) -0.00604(16) 1.01009(14) 0.0258(4) Uani d D 1 . .
H H21 0.278(4) 0.005(4) 0.9419(14) 0.092(14) Uiso d D 1 . .
O O3 0.6309(2) 0.30567(19) 0.55587(16) 0.0445(5) Uani d . 1 . .
O O4 0.7436(2) 0.30693(16) 0.36975(14) 0.0349(4) Uani d . 1 . .
N N1 0.0653(2) 0.27355(18) 0.90939(15) 0.0203(4) Uani d D 1 . .
H H11 0.135(2) 0.316(2) 0.871(2) 0.042(8) Uiso d D 1 . .
N N2 0.39560(19) 0.06404(17) 0.83106(15) 0.0214(4) Uani d . 1 . .
N N3 0.23242(19) 0.19477(17) 0.68450(15) 0.0207(4) Uani d . 1 . .
N N4 0.3612(2) 0.4419(2) 0.64538(17) 0.0242(4) Uani d D 1 . .
H H41 0.332(3) 0.425(2) 0.7177(10) 0.027(7) Uiso d D 1 . .
H H42 0.4511(14) 0.408(2) 0.613(2) 0.044(8) Uiso d D 1 . .
H H43 0.353(3) 0.5260(10) 0.641(2) 0.038(8) Uiso d D 1 . .
C C1 0.2076(2) 0.4375(2) 0.98379(18) 0.0200(5) Uani d . 1 . .
C C2 0.0963(2) 0.37800(19) 1.06063(18) 0.0177(4) Uani d . 1 . .
C C3 0.0633(2) 0.3952(2) 1.17817(18) 0.0193(5) Uani d . 1 . .
H H3 -0.0113 0.3569 1.2290 0.023 Uiso calc R 1 . .
C C4 0.1376(2) 0.4664(2) 1.21953(18) 0.0216(5) Uani d . 1 . .
C C5 0.2434(2) 0.5277(2) 1.1471(2) 0.0247(5) Uani d . 1 . .
H H5 0.2925 0.5787 1.1773 0.030 Uiso calc R 1 . .
C C6 0.2769(2) 0.5144(2) 1.0326(2) 0.0246(5) Uani d . 1 . .
H H6 0.3485 0.5578 0.9842 0.030 Uiso calc R 1 . .
C C7 0.0240(2) 0.2942(2) 1.01801(18) 0.0179(4) Uani d . 1 . .
C C8 -0.0912(2) 0.2298(2) 1.09553(19) 0.0250(5) Uani d . 1 . .
H H8A -0.1262 0.1773 1.0509 0.037 Uiso calc R 1 . .
H H8B -0.1692 0.2938 1.1394 0.037 Uiso calc R 1 . .
H H8C -0.0539 0.1763 1.1471 0.037 Uiso calc R 1 . .
C C9 0.0156(2) 0.1860(2) 0.84896(19) 0.0227(5) Uani d . 1 . .
H H9A -0.0893 0.2016 0.8730 0.027 Uiso calc R 1 . .
H H9B 0.0458 0.0976 0.8668 0.027 Uiso calc R 1 . .
C C10 0.0773(2) 0.2056(2) 0.72269(19) 0.0231(5) Uani d . 1 . .
H H10A 0.0499 0.1418 0.6814 0.028 Uiso calc R 1 . .
H H10B 0.0368 0.2906 0.7044 0.028 Uiso calc R 1 . .
C C11 0.3915(2) 0.1380(2) 1.00730(18) 0.0193(5) Uani d . 1 . .
C C12 0.4442(2) 0.2098(2) 1.07147(19) 0.0214(5) Uani d . 1 . .
H H12 0.5183 0.2569 1.0342 0.026 Uiso calc R 1 . .
C C13 0.3905(2) 0.2132(2) 1.18738(19) 0.0222(5) Uani d . 1 . .
C C14 0.2819(2) 0.1461(2) 1.24520(19) 0.0237(5) Uani d . 1 . .
H H14 0.2442 0.1503 1.3255 0.028 Uiso calc R 1 . .
C C15 0.2300(2) 0.0732(2) 1.18385(19) 0.0224(5) Uani d . 1 . .
H H15 0.1565 0.0261 1.2227 0.027 Uiso calc R 1 . .
C C16 0.2827(2) 0.0670(2) 1.06586(19) 0.0208(5) Uani d . 1 . .
C C17 0.4476(2) 0.1367(2) 0.88267(19) 0.0214(5) Uani d . 1 . .
C C18 0.5569(3) 0.2198(2) 0.8265(2) 0.0273(5) Uani d . 1 . .
H H18A 0.5891 0.2051 0.7444 0.041 Uiso calc R 1 . .
H H18B 0.6377 0.1995 0.8540 0.041 Uiso calc R 1 . .
H H18C 0.5152 0.3089 0.8443 0.041 Uiso calc R 1 . .
C C19 0.4354(3) 0.0499(2) 0.70858(19) 0.0259(5) Uani d . 1 . .
H H19A 0.4932 -0.0341 0.6833 0.031 Uiso calc R 1 . .
H H19B 0.4927 0.1159 0.6711 0.031 Uiso calc R 1 . .
C C20 0.3015(2) 0.0623(2) 0.6765(2) 0.0247(5) Uani d . 1 . .
H H20A 0.3258 0.0295 0.5981 0.030 Uiso calc R 1 . .
H H20B 0.2347 0.0104 0.7273 0.030 Uiso calc R 1 . .
C C21 0.2872(3) 0.2563(2) 0.57570(19) 0.0266(5) Uani d . 1 . .
H H21A 0.2368 0.2340 0.5249 0.032 Uiso calc R 1 . .
H H21B 0.3889 0.2223 0.5404 0.032 Uiso calc R 1 . .
C C22 0.2712(3) 0.3986(2) 0.5850(2) 0.0274(5) Uani d . 1 . .
H H22A 0.2968 0.4336 0.5081 0.033 Uiso calc R 1 . .
H H22B 0.1706 0.4325 0.6256 0.033 Uiso calc R 1 . .
C C23 0.7267(2) 0.2710(2) 0.4670(2) 0.0245(5) Uani d . 1 . .
C C24 0.8459(3) 0.1700(2) 0.4815(2) 0.0281(5) Uani d . 1 . .
F F1 0.79561(19) 0.07794(17) 0.54812(16) 0.0644(6) Uani d . 1 . .
F F2 0.9303(2) 0.21998(18) 0.5210(2) 0.0813(8) Uani d . 1 . .
F F3 0.92729(18) 0.11073(17) 0.38502(15) 0.0550(5) Uani d . 1 . .

loop_
_atom_site_aniso_label
_atom_site_aniso_U_11
_atom_site_aniso_U_22
_atom_site_aniso_U_33
_atom_site_aniso_U_12
_atom_site_aniso_U_13
_atom_site_aniso_U_23
Cl1 0.0342(3) 0.0384(4) 0.0199(3) 0.0023(3) -0.0144(3) -0.0062(2)
Cl2 0.0386(4) 0.0377(4) 0.0288(3) -0.0110(3) -0.0150(3) -0.0050(3)
O1 0.0300(9) 0.0305(9) 0.0170(8) -0.0130(7) -0.0031(7) 0.0024(7)
O2 0.0267(9) 0.0292(9) 0.0234(9) -0.0125(7) -0.0069(8) 0.0015(7)
O3 0.0322(10) 0.0547(13) 0.0297(10) 0.0114(9) 0.0037(8) 0.0106(9)
O4 0.0475(11) 0.0331(10) 0.0223(9) -0.0028(8) -0.0111(8) 0.0062(7)
N1 0.0228(10) 0.0221(10) 0.0169(9) -0.0087(8) -0.0054(8) -0.0002(7)
N2 0.0216(10) 0.0239(10) 0.0186(9) -0.0002(8) -0.0078(8) 0.0011(8)
N3 0.0235(10) 0.0230(10) 0.0149(9) -0.0012(8) -0.0065(8) -0.0002(7)
N4 0.0251(11) 0.0292(12) 0.0153(10) -0.0029(9) -0.0034(9) 0.0054(8)
C1 0.0233(11) 0.0173(11) 0.0197(11) -0.0029(9) -0.0076(9) 0.0027(8)
C2 0.0183(11) 0.0156(10) 0.0199(11) -0.0020(8) -0.0075(9) 0.0006(8)
C3 0.0202(11) 0.0190(11) 0.0165(11) 0.0015(9) -0.0050(9) 0.0007(8)
C4 0.0269(12) 0.0216(11) 0.0174(11) 0.0016(9) -0.0110(10) -0.0022(9)
C5 0.0286(12) 0.0202(12) 0.0312(13) -0.0046(9) -0.0170(11) -0.0014(9)
C6 0.0268(12) 0.0207(12) 0.0282(13) -0.0095(9) -0.0094(10) 0.0035(9)
C7 0.0191(11) 0.0159(10) 0.0186(11) -0.0005(8) -0.0071(9) 0.0003(8)
C8 0.0282(12) 0.0281(13) 0.0196(11) -0.0121(10) -0.0058(10) 0.0021(9)
C9 0.0248(12) 0.0242(12) 0.0215(11) -0.0074(9) -0.0088(10) -0.0031(9)
C10 0.0271(12) 0.0241(12) 0.0203(11) -0.0028(9) -0.0110(10) -0.0021(9)
C11 0.0205(11) 0.0179(11) 0.0191(11) -0.0013(9) -0.0067(9) 0.0018(8)
C12 0.0200(11) 0.0190(11) 0.0255(12) -0.0039(9) -0.0075(10) 0.0032(9)
C13 0.0236(12) 0.0211(12) 0.0237(12) -0.0011(9) -0.0108(10) -0.0017(9)
C14 0.0245(12) 0.0256(12) 0.0179(11) 0.0009(9) -0.0050(9) 0.0011(9)
C15 0.0200(11) 0.0212(11) 0.0231(12) -0.0034(9) -0.0033(9) 0.0034(9)
C16 0.0179(11) 0.0207(11) 0.0234(12) -0.0015(9) -0.0069(9) 0.0012(9)
C17 0.0192(11) 0.0199(11) 0.0251(12) -0.0013(9) -0.0083(10) 0.0029(9)
C18 0.0277(13) 0.0311(13) 0.0216(12) -0.0091(10) -0.0046(10) 0.0049(10)
C19 0.0283(13) 0.0291(13) 0.0182(11) 0.0023(10) -0.0075(10) -0.0010(9)
C20 0.0302(13) 0.0238(12) 0.0209(12) -0.0009(10) -0.0106(10) -0.0035(9)
C21 0.0310(13) 0.0331(13) 0.0150(11) -0.0018(10) -0.0078(10) 0.0008(9)
C22 0.0313(13) 0.0306(13) 0.0209(12) -0.0048(10) -0.0097(10) 0.0075(10)
C23 0.0244(12) 0.0243(12) 0.0239(12) -0.0046(9) -0.0069(10) 0.0038(9)
C24 0.0271(13) 0.0301(13) 0.0257(13) -0.0042(10) -0.0072(11) 0.0029(10)
F1 0.0543(11) 0.0495(11) 0.0659(13) 0.0096(9) 0.0014(10) 0.0328(10)
F2 0.0898(15) 0.0505(12) 0.143(2) 0.0103(10) -0.0980(16) -0.0211(12)
F3 0.0445(10) 0.0601(12) 0.0440(10) 0.0166(8) -0.0026(8) -0.0095(8)

loop_
_atom_type_symbol
_atom_type_description
_atom_type_scat_dispersion_real
_atom_type_scat_dispersion_imag
_atom_type_scat_source
C C 0.0033 0.0016 'International Tables Vol C Tables 4.2.6.8 and 6.1.1.4'
H H 0.0000 0.0000 'International Tables Vol C Tables 4.2.6.8 and 6.1.1.4'
N N 0.0061 0.0033 'International Tables Vol C Tables 4.2.6.8 and 6.1.1.4'
O O 0.0106 0.0060 'International Tables Vol C Tables 4.2.6.8 and 6.1.1.4'
F F 0.0171 0.0103 'International Tables Vol C Tables 4.2.6.8 and 6.1.1.4'
Cl Cl 0.1484 0.1585 'International Tables Vol C Tables 4.2.6.8 and 6.1.1.4'

loop_
_geom_angle_atom_site_label_1
_geom_angle_atom_site_label_2
_geom_angle_atom_site_label_3
_geom_angle_site_symmetry_1
_geom_angle_site_symmetry_3
_geom_angle
_geom_angle_publ_flag
C16 O2 H21 . . 102(3) ?
C7 N1 C9 . . 127.14(19) ?
C7 N1 H11 . . 113.5(19) ?
C9 N1 H11 . . 119.3(19) ?
C17 N2 C19 . . 124.9(2) ?
C10 N3 C20 . . 112.17(18) ?
C10 N3 C21 . . 111.60(18) ?
C20 N3 C21 . . 109.93(18) ?
C22 N4 H41 . . 112.4(17) ?
C22 N4 H42 . . 110.4(19) ?
H41 N4 H42 . . 110(3) ?
C22 N4 H43 . . 107.7(18) ?
H41 N4 H43 . . 106(2) ?
H42 N4 H43 . . 109(3) ?
O1 C1 C6 . . 120.6(2) ?
O1 C1 C2 . . 122.6(2) ?
C6 C1 C2 . . 116.8(2) ?
C3 C2 C1 . . 119.7(2) ?
C3 C2 C7 . . 119.8(2) ?
C1 C2 C7 . . 120.32(19) ?
C4 C3 C2 . . 120.5(2) ?
C4 C3 H3 . . 119.8 ?
C2 C3 H3 . . 119.8 ?
C3 C4 C5 . . 121.0(2) ?
C3 C4 Cl1 . . 119.76(18) ?
C5 C4 Cl1 . . 119.19(17) ?
C6 C5 C4 . . 120.0(2) ?
C6 C5 H5 . . 120.0 ?
C4 C5 H5 . . 120.0 ?
C5 C6 C1 . . 121.9(2) ?
C5 C6 H6 . . 119.0 ?
C1 C6 H6 . . 119.0 ?
N1 C7 C2 . . 117.78(19) ?
N1 C7 C8 . . 120.4(2) ?
C2 C7 C8 . . 121.75(19) ?
C7 C8 H8A . . 109.5 ?
C7 C8 H8B . . 109.5 ?
H8A C8 H8B . . 109.5 ?
C7 C8 H8C . . 109.5 ?
H8A C8 H8C . . 109.5 ?
H8B C8 H8C . . 109.5 ?
N1 C9 C10 . . 109.14(18) ?
N1 C9 H9A . . 109.9 ?
C10 C9 H9A . . 109.9 ?
N1 C9 H9B . . 109.9 ?
C10 C9 H9B . . 109.9 ?
H9A C9 H9B . . 108.3 ?
N3 C10 C9 . . 112.01(18) ?
N3 C10 H10A . . 109.2 ?
C9 C10 H10A . . 109.2 ?
N3 C10 H10B . . 109.2 ?
C9 C10 H10B . . 109.2 ?
H10A C10 H10B . . 107.9 ?
C12 C11 C16 . . 118.0(2) ?
C12 C11 C17 . . 120.8(2) ?
C16 C11 C17 . . 121.2(2) ?
C13 C12 C11 . . 121.0(2) ?
C13 C12 H12 . . 119.5 ?
C11 C12 H12 . . 119.5 ?
C12 C13 C14 . . 121.3(2) ?
C12 C13 Cl2 . . 118.69(18) ?
C14 C13 Cl2 . . 119.96(18) ?
C15 C14 C13 . . 118.7(2) ?
C15 C14 H14 . . 120.7 ?
C13 C14 H14 . . 120.7 ?
C14 C15 C16 . . 121.5(2) ?
C14 C15 H15 . . 119.2 ?
C16 C15 H15 . . 119.2 ?
O2 C16 C15 . . 119.2(2) ?
O2 C16 C11 . . 121.3(2) ?
C15 C16 C11 . . 119.5(2) ?
N2 C17 C11 . . 116.1(2) ?
N2 C17 C18 . . 125.6(2) ?
C11 C17 C18 . . 118.3(2) ?
C17 C18 H18A . . 109.5 ?
C17 C18 H18B . . 109.5 ?
H18A C18 H18B . . 109.5 ?
C17 C18 H18C . . 109.5 ?
H18A C18 H18C . . 109.5 ?
H18B C18 H18C . . 109.5 ?
N2 C19 C20 . . 108.94(19) ?
N2 C19 H19A . . 109.9 ?
C20 C19 H19A . . 109.9 ?
N2 C19 H19B . . 109.9 ?
C20 C19 H19B . . 109.9 ?
H19A C19 H19B . . 108.3 ?
N3 C20 C19 . . 111.49(19) ?
N3 C20 H20A . . 109.3 ?
C19 C20 H20A . . 109.3 ?
N3 C20 H20B . . 109.3 ?
C19 C20 H20B . . 109.3 ?
H20A C20 H20B . . 108.0 ?
N3 C21 C22 . . 114.00(19) ?
N3 C21 H21A . . 108.8 ?
C22 C21 H21A . . 108.8 ?
N3 C21 H21B . . 108.8 ?
C22 C21 H21B . . 108.8 ?
H21A C21 H21B . . 107.6 ?
N4 C22 C21 . . 112.88(19) ?
N4 C22 H22A . . 109.0 ?
C21 C22 H22A . . 109.0 ?
N4 C22 H22B . . 109.0 ?
C21 C22 H22B . . 109.0 ?
H22A C22 H22B . . 107.8 ?
O3 C23 O4 . . 130.0(2) ?
O3 C23 C24 . . 114.3(2) ?
O4 C23 C24 . . 115.6(2) ?
F2 C24 F1 . . 109.2(2) ?
F2 C24 F3 . . 106.2(2) ?
F1 C24 F3 . . 104.2(2) ?
F2 C24 C23 . . 111.5(2) ?
F1 C24 C23 . . 112.3(2) ?
F3 C24 C23 . . 113.1(2) ?

loop_
_geom_bond_atom_site_label_1
_geom_bond_atom_site_label_2
_geom_bond_site_symmetry_2
_geom_bond_distance
_geom_bond_publ_flag
Cl1 C4 . 1.747(2) ?
Cl2 C13 . 1.749(2) ?
O1 C1 . 1.294(3) ?
O2 C16 . 1.339(3) ?
O2 H21 . 0.847(10) ?
O3 C23 . 1.231(3) ?
O4 C23 . 1.231(3) ?
N1 C7 . 1.299(3) ?
N1 C9 . 1.460(3) ?
N1 H11 . 0.889(10) ?
N2 C17 . 1.293(3) ?
N2 C19 . 1.458(3) ?
N3 C10 . 1.467(3) ?
N3 C20 . 1.469(3) ?
N3 C21 . 1.469(3) ?
N4 C22 . 1.487(3) ?
N4 H41 . 0.878(10) ?
N4 H42 . 0.886(10) ?
N4 H43 . 0.892(10) ?
C1 C6 . 1.423(3) ?
C1 C2 . 1.436(3) ?
C2 C3 . 1.409(3) ?
C2 C7 . 1.450(3) ?
C3 C4 . 1.365(3) ?
C3 H3 . 0.9500 ?
C4 C5 . 1.391(3) ?
C5 C6 . 1.367(3) ?
C5 H5 . 0.9500 ?
C6 H6 . 0.9500 ?
C7 C8 . 1.494(3) ?
C8 H8A . 0.9800 ?
C8 H8B . 0.9800 ?
C8 H8C . 0.9800 ?
C9 C10 . 1.518(3) ?
C9 H9A . 0.9900 ?
C9 H9B . 0.9900 ?
C10 H10A . 0.9900 ?
C10 H10B . 0.9900 ?
C11 C12 . 1.400(3) ?
C11 C16 . 1.419(3) ?
C11 C17 . 1.474(3) ?
C12 C13 . 1.371(3) ?
C12 H12 . 0.9500 ?
C13 C14 . 1.389(3) ?
C14 C15 . 1.377(3) ?
C14 H14 . 0.9500 ?
C15 C16 . 1.396(3) ?
C15 H15 . 0.9500 ?
C17 C18 . 1.501(3) ?
C18 H18A . 0.9800 ?
C18 H18B . 0.9800 ?
C18 H18C . 0.9800 ?
C19 C20 . 1.520(3) ?
C19 H19A . 0.9900 ?
C19 H19B . 0.9900 ?
C20 H20A . 0.9900 ?
C20 H20B . 0.9900 ?
C21 C22 . 1.507(3) ?
C21 H21A . 0.9900 ?
C21 H21B . 0.9900 ?
C22 H22A . 0.9900 ?
C22 H22B . 0.9900 ?
C23 C24 . 1.545(3) ?
C24 F2 . 1.299(3) ?
C24 F1 . 1.322(3) ?
C24 F3 . 1.329(3) ?

loop_
_geom_hbond_atom_site_label_D
_geom_hbond_atom_site_label_H
_geom_hbond_atom_site_label_A
_geom_hbond_site_symmetry_A
_geom_hbond_distance_DH
_geom_hbond_distance_HA
_geom_hbond_distance_DA
_geom_hbond_angle_DHA
_geom_hbond_publ_flag
O2 H21 N2 . 0.850(10) 1.68(2) 2.493(2) 159(4) yes
N1 H11 O1 . 0.890(10) 1.73(2) 2.520(2) 147(3) yes
N4 H41 O1 . 0.880(10) 1.880(10) 2.742(2) 168(2) yes
N4 H42 O3 . 0.890(10) 1.890(10) 2.769(3) 169(3) yes
N4 H43 O4 2_666 0.890(10) 1.92(2) 2.755(3) 154(3) yes

loop_
_geom_torsion_atom_site_label_1
_geom_torsion_atom_site_label_2
_geom_torsion_atom_site_label_3
_geom_torsion_atom_site_label_4
_geom_torsion_site_symmetry_1
_geom_torsion_site_symmetry_2
_geom_torsion_site_symmetry_3
_geom_torsion_site_symmetry_4
_geom_torsion
_geom_torsion_publ_flag
O1 C1 C2 C3 . . . . 177.41(19) ?
C6 C1 C2 C3 . . . . -1.5(3) ?
O1 C1 C2 C7 . . . . 1.2(3) ?
C6 C1 C2 C7 . . . . -177.62(19) ?
C1 C2 C3 C4 . . . . -1.0(3) ?
C7 C2 C3 C4 . . . . 175.23(19) ?
C2 C3 C4 C5 . . . . 2.6(3) ?
C2 C3 C4 Cl1 . . . . -175.57(16) ?
C3 C4 C5 C6 . . . . -1.7(3) ?
Cl1 C4 C5 C6 . . . . 176.49(18) ?
C4 C5 C6 C1 . . . . -0.9(4) ?
O1 C1 C6 C5 . . . . -176.5(2) ?
C2 C1 C6 C5 . . . . 2.4(3) ?
C9 N1 C7 C2 . . . . 175.0(2) ?
C9 N1 C7 C8 . . . . -3.1(3) ?
C3 C2 C7 N1 . . . . -174.86(19) ?
C1 C2 C7 N1 . . . . 1.3(3) ?
C3 C2 C7 C8 . . . . 3.3(3) ?
C1 C2 C7 C8 . . . . 179.4(2) ?
C7 N1 C9 C10 . . . . 172.3(2) ?
C20 N3 C10 C9 . . . . 76.3(2) ?
C21 N3 C10 C9 . . . . -159.79(18) ?
N1 C9 C10 N3 . . . . 54.4(2) ?
C16 C11 C12 C13 . . . . -1.1(3) ?
C17 C11 C12 C13 . . . . 178.72(19) ?
C11 C12 C13 C14 . . . . -0.2(3) ?
C11 C12 C13 Cl2 . . . . 177.53(17) ?
C12 C13 C14 C15 . . . . 1.2(3) ?
Cl2 C13 C14 C15 . . . . -176.52(17) ?
C13 C14 C15 C16 . . . . -0.8(3) ?
C14 C15 C16 O2 . . . . 179.5(2) ?
C14 C15 C16 C11 . . . . -0.6(3) ?
C12 C11 C16 O2 . . . . -178.6(2) ?
C17 C11 C16 O2 . . . . 1.6(3) ?
C12 C11 C16 C15 . . . . 1.5(3) ?
C17 C11 C16 C15 . . . . -178.3(2) ?
C19 N2 C17 C11 . . . . 179.43(19) ?
C19 N2 C17 C18 . . . . 0.4(4) ?
C12 C11 C17 N2 . . . . 177.7(2) ?
C16 C11 C17 N2 . . . . -2.5(3) ?
C12 C11 C17 C18 . . . . -3.2(3) ?
C16 C11 C17 C18 . . . . 176.6(2) ?
C17 N2 C19 C20 . . . . -131.8(2) ?
C10 N3 C20 C19 . . . . -145.03(19) ?
C21 N3 C20 C19 . . . . 90.2(2) ?
N2 C19 C20 N3 . . . . 74.7(2) ?
C10 N3 C21 C22 . . . . 78.2(2) ?
C20 N3 C21 C22 . . . . -156.73(19) ?
N3 C21 C22 N4 . . . . 67.2(3) ?
O3 C23 C24 F2 . . . . -76.8(3) ?
O4 C23 C24 F2 . . . . 101.3(3) ?
O3 C23 C24 F1 . . . . 46.1(3) ?
O4 C23 C24 F1 . . . . -135.8(2) ?
O3 C23 C24 F3 . . . . 163.6(2) ?
O4 C23 C24 F3 . . . . -18.3(3) ?

loop_
_cod_related_entry_id
_cod_related_entry_database
_cod_related_entry_code
1 ChemSpider 30655704
